data_2232270
loop_
_publ_author_name
'Pojarov\'a, Michaela'
'Du\<sek, Michal'
'Makrl\'ik, Emanuel'
'Babain, Vasily A.'
'Va\<nura, Petr'

_publ_section_title
;
 <i>N</i>,<i>N</i>,<i>N</i>',<i>N</i>'-Tetraisobutylpyridine-2,6-dicarboxamide
;
_journal_coeditor_code HB6423
_journal_issue 11
_journal_name_full 'Acta Crystallographica Section E'
_journal_page_first o2896
_journal_page_last o2897
_journal_paper_doi 10.1107/S1600536811040608
_journal_volume 67
_journal_year 2011
_chemical_formula_iupac 'C23 H39 N3 O2'
_chemical_formula_moiety 'C23 H39 N3 O2'
_chemical_formula_sum 'C23 H39 N3 O2'
_chemical_formula_weight 389.57
_chemical_name_systematic
;
<i>N</i>,<i>N</i>,<i>N</i>',<i>N</i>'-Tetraisobutylpyridine-2,6-dicarboxamide
;
_space_group_IT_number 14
_symmetry_cell_setting monoclinic
_symmetry_space_group_name_Hall '-P 2ybc'
_symmetry_space_group_name_H-M 'P 1 21/c 1'
_atom_sites_solution_hydrogens geom
_atom_sites_solution_primary direct
_atom_sites_solution_secondary difmap
_audit_creation_method SHELXL-97
_cell_angle_alpha 90.00
_cell_angle_beta 96.877(2)
_cell_angle_gamma 90.00
_cell_formula_units_Z 4
_cell_length_a 10.5247(2)
_cell_length_b 17.7765(3)
_cell_length_c 12.8773(2)
_cell_measurement_reflns_used 15197
_cell_measurement_temperature 120.0
_cell_measurement_theta_max 66.98
_cell_measurement_theta_min 3.45
_cell_volume 2391.91(7)
_computing_cell_refinement 'Crysalis PRO (Agilent, 2011)'
_computing_data_collection 'Crysalis PRO (Agilent, 2011)'
_computing_data_reduction 'Crysalis PRO (Agilent, 2011)'
_computing_molecular_graphics
;Mercury (Macrae et al., 2006) and DIAMOND
(Brandenburg & Putz, 2005)
;
_computing_publication_material 'publCIF (Westrip, 2010)'
_computing_structure_refinement 'SHELXL97 (Sheldrick, 2008)'
_computing_structure_solution 'SHELXS97 (Sheldrick, 2008)'
_diffrn_ambient_temperature 120.0
_diffrn_detector_area_resol_mean 10.3784
_diffrn_measured_fraction_theta_full 0.999
_diffrn_measured_fraction_theta_max 0.999
_diffrn_measurement_device_type 'Agilent Xcalibur Atlas Gemini ultra'
_diffrn_measurement_method
;
Rotation method data acquisition using \w
;
_diffrn_radiation_monochromator mirror
_diffrn_radiation_source 'Enhance Ultra (Cu) X-ray Source'
_diffrn_radiation_type 'Cu K\a'
_diffrn_radiation_wavelength 1.5418
_diffrn_reflns_av_R_equivalents 0.0391
_diffrn_reflns_av_sigmaI/netI 0.0206
_diffrn_reflns_limit_h_max 12
_diffrn_reflns_limit_h_min -12
_diffrn_reflns_limit_k_max 21
_diffrn_reflns_limit_k_min -20
_diffrn_reflns_limit_l_max 15
_diffrn_reflns_limit_l_min -15
_diffrn_reflns_number 31214
_diffrn_reflns_theta_full 67.08
_diffrn_reflns_theta_max 67.08
_diffrn_reflns_theta_min 4.23
_exptl_absorpt_coefficient_mu 0.539
_exptl_absorpt_correction_T_max 0.962
_exptl_absorpt_correction_T_min 0.929
_exptl_absorpt_correction_type analytical
_exptl_absorpt_process_details '(Crysalis PRO; Agilent, 2011)'
_exptl_crystal_colour colourless
_exptl_crystal_density_diffrn 1.082
_exptl_crystal_density_method 'not measured'
_exptl_crystal_description prism
_exptl_crystal_F_000 856
_exptl_crystal_size_max 0.49
_exptl_crystal_size_mid 0.42
_exptl_crystal_size_min 0.23
_refine_diff_density_max 0.202
_refine_diff_density_min -0.139
_refine_ls_extinction_method none
_refine_ls_goodness_of_fit_ref 1.050
_refine_ls_hydrogen_treatment constr
_refine_ls_matrix_type full
_refine_ls_number_parameters 261
_refine_ls_number_reflns 4272
_refine_ls_number_restraints 0
_refine_ls_restrained_S_all 1.050
_refine_ls_R_factor_all 0.0436
_refine_ls_R_factor_gt 0.0399
_refine_ls_shift/su_max 0.000
_refine_ls_shift/su_mean 0.000
_refine_ls_structure_factor_coef Fsqd
_refine_ls_weighting_details 'calc w=1/[\s^2^(Fo^2^)+(0.0596P)^2^+0.5367P] where P=(Fo^2^+2Fc^2^)/3'
_refine_ls_weighting_scheme calc
_refine_ls_wR_factor_gt 0.1074
_refine_ls_wR_factor_ref 0.1115
_reflns_number_gt 3867
_reflns_number_total 4272
_reflns_threshold_expression I>2\s(I)
_cod_data_source_file hb6423.cif
_cod_data_source_block I
_cod_original_sg_symbol_H-M 'P 21/c'
_cod_database_code 2232270
_cod_database_fobs_code 2232270

loop_
_symmetry_equiv_pos_as_xyz
'x, y, z'
'-x, y+1/2, -z+1/2'
'-x, -y, -z'
'x, -y-1/2, z-1/2'

loop_
_atom_site_type_symbol
_atom_site_label
_atom_site_fract_x
_atom_site_fract_y
_atom_site_fract_z
_atom_site_U_iso_or_equiv
_atom_site_adp_type
_atom_site_calc_flag
_atom_site_refinement_flags
_atom_site_occupancy
_atom_site_symmetry_multiplicity
C C1 0.59347(11) 0.14933(7) 0.60811(8) 0.0311(3) Uani d . 1 1
C C2 0.60691(12) 0.08382(7) 0.55206(9) 0.0371(3) Uani d . 1 1
H H2 0.5408 0.0668 0.5033 0.044 Uiso calc R 1 1
C C3 0.72048(12) 0.04424(7) 0.57014(10) 0.0402(3) Uani d . 1 1
H H3 0.7308 -0.0011 0.5361 0.048 Uiso calc R 1 1
C C4 0.81870(12) 0.07328(7) 0.63991(10) 0.0371(3) Uani d . 1 1
H H4 0.8965 0.0482 0.6529 0.045 Uiso calc R 1 1
C C5 0.79847(11) 0.14055(7) 0.68995(9) 0.0319(3) Uani d . 1 1
C C6 0.47213(11) 0.19491(7) 0.58800(9) 0.0329(3) Uani d . 1 1
N N2 0.40863(9) 0.21191(6) 0.66956(7) 0.0332(2) Uani d . 1 1
C C7 0.30023(11) 0.26406(7) 0.65316(9) 0.0363(3) Uani d . 1 1
H H7A 0.2221 0.2366 0.6604 0.044 Uiso calc R 1 1
H H7B 0.2939 0.2832 0.5822 0.044 Uiso calc R 1 1
C C8 0.31001(12) 0.33034(8) 0.72858(10) 0.0396(3) Uani d . 1 1
H H8 0.3019 0.3115 0.7990 0.048 Uiso calc R 1 1
C C9 0.19691(14) 0.38209(9) 0.69475(12) 0.0509(4) Uani d . 1 1
H H9A 0.2051 0.4023 0.6267 0.061 Uiso calc R 1 1
H H9B 0.1958 0.4225 0.7441 0.061 Uiso calc R 1 1
H H9C 0.1187 0.3540 0.6922 0.061 Uiso calc R 1 1
C C10 0.43658(14) 0.37205(8) 0.73123(12) 0.0492(3) Uani d . 1 1
H H10A 0.5058 0.3383 0.7532 0.059 Uiso calc R 1 1
H H10B 0.4381 0.4133 0.7795 0.059 Uiso calc R 1 1
H H10C 0.4457 0.3909 0.6627 0.059 Uiso calc R 1 1
C C11 0.43174(11) 0.17506(7) 0.77252(9) 0.0337(3) Uani d . 1 1
H H11A 0.4472 0.2134 0.8261 0.040 Uiso calc R 1 1
H H11B 0.5083 0.1444 0.7748 0.040 Uiso calc R 1 1
C C12 0.32074(12) 0.12556(7) 0.79723(10) 0.0383(3) Uani d . 1 1
H H12 0.2446 0.1573 0.7971 0.046 Uiso calc R 1 1
C C13 0.29120(17) 0.06398(9) 0.71727(12) 0.0577(4) Uani d . 1 1
H H13A 0.3641 0.0315 0.7176 0.069 Uiso calc R 1 1
H H13B 0.2715 0.0859 0.6491 0.069 Uiso calc R 1 1
H H13C 0.2191 0.0353 0.7342 0.069 Uiso calc R 1 1
C C14 0.35334(15) 0.09285(8) 0.90645(11) 0.0492(3) Uani d . 1 1
H H14A 0.2806 0.0662 0.9261 0.059 Uiso calc R 1 1
H H14B 0.3756 0.1328 0.9553 0.059 Uiso calc R 1 1
H H14C 0.4244 0.0589 0.9068 0.059 Uiso calc R 1 1
C C15 0.90910(11) 0.17978(7) 0.75374(10) 0.0352(3) Uani d . 1 1
N N3 0.89638(9) 0.20256(6) 0.85171(8) 0.0351(2) Uani d . 1 1
C C16 0.99475(11) 0.25225(7) 0.90474(10) 0.0375(3) Uani d . 1 1
H H16A 1.0630 0.2581 0.8610 0.045 Uiso calc R 1 1
H H16B 1.0309 0.2288 0.9696 0.045 Uiso calc R 1 1
C C17 0.94382(13) 0.32978(7) 0.92891(10) 0.0407(3) Uani d . 1 1
H H17 0.8868 0.3241 0.9833 0.049 Uiso calc R 1 1
C C18 0.86814(15) 0.36539(9) 0.83386(12) 0.0528(4) Uani d . 1 1
H H18A 0.9224 0.3715 0.7796 0.063 Uiso calc R 1 1
H H18B 0.8369 0.4137 0.8526 0.063 Uiso calc R 1 1
H H18C 0.7972 0.3336 0.8092 0.063 Uiso calc R 1 1
C C19 1.05650(15) 0.37855(8) 0.97250(11) 0.0505(4) Uani d . 1 1
H H19A 1.1168 0.3817 0.9223 0.061 Uiso calc R 1 1
H H19B 1.0973 0.3567 1.0361 0.061 Uiso calc R 1 1
H H19C 1.0265 0.4281 0.9867 0.061 Uiso calc R 1 1
C C20 0.78661(11) 0.18394(7) 0.90704(9) 0.0357(3) Uani d . 1 1
H H20A 0.7305 0.1502 0.8638 0.043 Uiso calc R 1 1
H H20B 0.7390 0.2296 0.9166 0.043 Uiso calc R 1 1
C C21 0.82297(11) 0.14717(7) 1.01368(9) 0.0355(3) Uani d . 1 1
H H21 0.8725 0.1832 1.0598 0.043 Uiso calc R 1 1
C C22 0.69990(13) 0.12864(8) 1.05952(10) 0.0417(3) Uani d . 1 1
H H22A 0.6509 0.1738 1.0644 0.050 Uiso calc R 1 1
H H22B 0.7204 0.1073 1.1280 0.050 Uiso calc R 1 1
H H22C 0.6508 0.0932 1.0151 0.050 Uiso calc R 1 1
C C23 0.90338(13) 0.07718(8) 1.00455(12) 0.0479(3) Uani d . 1 1
H H23A 0.8561 0.0417 0.9589 0.057 Uiso calc R 1 1
H H23B 0.9241 0.0550 1.0725 0.057 Uiso calc R 1 1
H H23C 0.9808 0.0905 0.9765 0.057 Uiso calc R 1 1
N N1 0.68718(9) 0.17810(6) 0.67644(7) 0.0313(2) Uani d . 1 1
O O1 0.43906(9) 0.21594(6) 0.49754(6) 0.0446(2) Uani d . 1 1
O O2 1.00544(8) 0.19100(6) 0.71057(8) 0.0493(3) Uani d . 1 1

loop_
_atom_site_aniso_label
_atom_site_aniso_U_11
_atom_site_aniso_U_22
_atom_site_aniso_U_33
_atom_site_aniso_U_12
_atom_site_aniso_U_13
_atom_site_aniso_U_23
C1 0.0313(6) 0.0360(6) 0.0262(5) -0.0027(5) 0.0038(4) 0.0022(4)
C2 0.0380(6) 0.0393(6) 0.0333(6) -0.0044(5) 0.0017(5) -0.0033(5)
C3 0.0435(7) 0.0359(6) 0.0420(7) -0.0001(5) 0.0077(5) -0.0060(5)
C4 0.0333(6) 0.0390(6) 0.0398(6) 0.0034(5) 0.0074(5) 0.0010(5)
C5 0.0288(6) 0.0388(6) 0.0286(6) -0.0008(5) 0.0061(4) 0.0018(5)
C6 0.0320(6) 0.0379(6) 0.0277(6) -0.0019(5) -0.0008(5) -0.0007(5)
N2 0.0284(5) 0.0426(6) 0.0275(5) 0.0028(4) -0.0008(4) 0.0013(4)
C7 0.0281(6) 0.0455(7) 0.0340(6) 0.0033(5) -0.0010(5) 0.0020(5)
C8 0.0372(7) 0.0482(7) 0.0340(6) 0.0029(5) 0.0067(5) 0.0000(5)
C9 0.0511(8) 0.0551(8) 0.0475(8) 0.0133(7) 0.0104(6) -0.0011(6)
C10 0.0484(8) 0.0493(8) 0.0498(8) -0.0065(6) 0.0057(6) -0.0062(6)
C11 0.0301(6) 0.0429(7) 0.0273(6) 0.0001(5) 0.0002(5) 0.0012(5)
C12 0.0304(6) 0.0401(7) 0.0440(7) -0.0004(5) 0.0035(5) 0.0019(5)
C13 0.0676(10) 0.0462(8) 0.0541(9) -0.0115(7) -0.0138(7) 0.0009(7)
C14 0.0543(8) 0.0517(8) 0.0430(7) -0.0097(7) 0.0122(6) 0.0033(6)
C15 0.0274(6) 0.0416(7) 0.0367(6) 0.0023(5) 0.0038(5) -0.0011(5)
N3 0.0262(5) 0.0459(6) 0.0329(5) -0.0011(4) 0.0019(4) -0.0031(4)
C16 0.0293(6) 0.0433(7) 0.0384(6) -0.0012(5) -0.0020(5) -0.0018(5)
C17 0.0454(7) 0.0428(7) 0.0346(6) 0.0012(6) 0.0076(5) 0.0022(5)
C18 0.0537(8) 0.0545(8) 0.0510(8) 0.0108(7) 0.0092(7) 0.0135(6)
C19 0.0655(9) 0.0442(7) 0.0423(7) -0.0099(7) 0.0081(7) -0.0019(6)
C20 0.0281(6) 0.0470(7) 0.0318(6) 0.0005(5) 0.0022(5) 0.0002(5)
C21 0.0345(6) 0.0388(6) 0.0314(6) -0.0003(5) -0.0027(5) -0.0028(5)
C22 0.0443(7) 0.0485(7) 0.0323(6) 0.0010(6) 0.0040(5) 0.0024(5)
C23 0.0421(7) 0.0436(7) 0.0568(8) 0.0036(6) 0.0010(6) 0.0029(6)
N1 0.0294(5) 0.0378(5) 0.0268(5) -0.0005(4) 0.0036(4) 0.0000(4)
O1 0.0461(5) 0.0595(6) 0.0272(4) 0.0104(4) 0.0001(4) 0.0047(4)
O2 0.0304(5) 0.0735(7) 0.0459(5) -0.0086(4) 0.0117(4) -0.0119(5)

loop_
_atom_type_symbol
_atom_type_description
_atom_type_scat_dispersion_real
_atom_type_scat_dispersion_imag
_atom_type_scat_source
C C 0.0181 0.0091 'International Tables Vol C Tables 4.2.6.8 and 6.1.1.4'
H H 0.0000 0.0000 'International Tables Vol C Tables 4.2.6.8 and 6.1.1.4'
N N 0.0311 0.0180 'International Tables Vol C Tables 4.2.6.8 and 6.1.1.4'
O O 0.0492 0.0322 'International Tables Vol C Tables 4.2.6.8 and 6.1.1.4'

loop_
_geom_angle_atom_site_label_1
_geom_angle_atom_site_label_2
_geom_angle_atom_site_label_3
_geom_angle
_geom_angle_publ_flag
N1 C1 C2 123.28(11) n
N1 C1 C6 116.65(10) n
C2 C1 C6 119.93(10) n
C3 C2 C1 118.68(11) n
C3 C2 H2 120.7 n
C1 C2 H2 120.7 n
C2 C3 C4 118.85(12) n
C2 C3 H3 120.6 n
C4 C3 H3 120.6 n
C3 C4 C5 118.58(11) n
C3 C4 H4 120.7 n
C5 C4 H4 120.7 n
N1 C5 C4 123.31(11) n
N1 C5 C15 116.39(10) n
C4 C5 C15 119.92(10) n
O1 C6 N2 124.00(11) n
O1 C6 C1 117.54(10) n
N2 C6 C1 118.44(10) n
C6 N2 C7 118.72(10) n
C6 N2 C11 124.00(10) n
C7 N2 C11 116.93(9) n
N2 C7 C8 113.93(10) n
N2 C7 H7A 108.8 n
C8 C7 H7A 108.8 n
N2 C7 H7B 108.8 n
C8 C7 H7B 108.8 n
H7A C7 H7B 107.7 n
C10 C8 C7 112.56(10) n
C10 C8 C9 111.31(12) n
C7 C8 C9 107.08(11) n
C10 C8 H8 108.6 n
C7 C8 H8 108.6 n
C9 C8 H8 108.6 n
C8 C9 H9A 109.5 n
C8 C9 H9B 109.5 n
H9A C9 H9B 109.5 n
C8 C9 H9C 109.5 n
H9A C9 H9C 109.5 n
H9B C9 H9C 109.5 n
C8 C10 H10A 109.5 n
C8 C10 H10B 109.5 n
H10A C10 H10B 109.5 n
C8 C10 H10C 109.5 n
H10A C10 H10C 109.5 n
H10B C10 H10C 109.5 n
N2 C11 C12 113.34(9) n
N2 C11 H11A 108.9 n
C12 C11 H11A 108.9 n
N2 C11 H11B 108.9 n
C12 C11 H11B 108.9 n
H11A C11 H11B 107.7 n
C13 C12 C14 111.00(12) n
C13 C12 C11 112.09(11) n
C14 C12 C11 108.62(10) n
C13 C12 H12 108.3 n
C14 C12 H12 108.3 n
C11 C12 H12 108.3 n
C12 C13 H13A 109.5 n
C12 C13 H13B 109.5 n
H13A C13 H13B 109.5 n
C12 C13 H13C 109.5 n
H13A C13 H13C 109.5 n
H13B C13 H13C 109.5 n
C12 C14 H14A 109.5 n
C12 C14 H14B 109.5 n
H14A C14 H14B 109.5 n
C12 C14 H14C 109.5 n
H14A C14 H14C 109.5 n
H14B C14 H14C 109.5 n
O2 C15 N3 123.68(11) n
O2 C15 C5 116.89(11) n
N3 C15 C5 119.40(10) n
C15 N3 C20 124.05(10) n
C15 N3 C16 118.27(10) n
C20 N3 C16 117.60(10) n
N3 C16 C17 113.20(10) n
N3 C16 H16A 108.9 n
C17 C16 H16A 108.9 n
N3 C16 H16B 108.9 n
C17 C16 H16B 108.9 n
H16A C16 H16B 107.8 n
C18 C17 C19 111.77(12) n
C18 C17 C16 112.09(11) n
C19 C17 C16 108.24(11) n
C18 C17 H17 108.2 n
C19 C17 H17 108.2 n
C16 C17 H17 108.2 n
C17 C18 H18A 109.5 n
C17 C18 H18B 109.5 n
H18A C18 H18B 109.5 n
C17 C18 H18C 109.5 n
H18A C18 H18C 109.5 n
H18B C18 H18C 109.5 n
C17 C19 H19A 109.5 n
C17 C19 H19B 109.5 n
H19A C19 H19B 109.5 n
C17 C19 H19C 109.5 n
H19A C19 H19C 109.5 n
H19B C19 H19C 109.5 n
N3 C20 C21 113.98(10) n
N3 C20 H20A 108.8 n
C21 C20 H20A 108.8 n
N3 C20 H20B 108.8 n
C21 C20 H20B 108.8 n
H20A C20 H20B 107.7 n
C23 C21 C22 111.16(11) n
C23 C21 C20 111.30(11) n
C22 C21 C20 107.93(10) n
C23 C21 H21 108.8 n
C22 C21 H21 108.8 n
C20 C21 H21 108.8 n
C21 C22 H22A 109.5 n
C21 C22 H22B 109.5 n
H22A C22 H22B 109.5 n
C21 C22 H22C 109.5 n
H22A C22 H22C 109.5 n
H22B C22 H22C 109.5 n
C21 C23 H23A 109.5 n
C21 C23 H23B 109.5 n
H23A C23 H23B 109.5 n
C21 C23 H23C 109.5 n
H23A C23 H23C 109.5 n
H23B C23 H23C 109.5 n
C5 N1 C1 117.21(10) n

loop_
_geom_bond_atom_site_label_1
_geom_bond_atom_site_label_2
_geom_bond_distance
_geom_bond_publ_flag
C1 N1 1.3419(15) n
C1 C2 1.3862(17) n
C1 C6 1.5084(16) n
C2 C3 1.3825(18) n
C2 H2 0.9300 n
C3 C4 1.3856(18) n
C3 H3 0.9300 n
C4 C5 1.3868(18) n
C4 H4 0.9300 n
C5 N1 1.3412(15) n
C5 C15 1.5125(17) n
C6 O1 1.2332(14) n
C6 N2 1.3450(16) n
N2 C7 1.4655(15) n
N2 C11 1.4726(15) n
C7 C8 1.5225(18) n
C7 H7A 0.9700 n
C7 H7B 0.9700 n
C8 C10 1.5214(19) n
C8 C9 1.5261(19) n
C8 H8 0.9800 n
C9 H9A 0.9600 n
C9 H9B 0.9600 n
C9 H9C 0.9600 n
C10 H10A 0.9600 n
C10 H10B 0.9600 n
C10 H10C 0.9600 n
C11 C12 1.5262(17) n
C11 H11A 0.9700 n
C11 H11B 0.9700 n
C12 C13 1.510(2) n
C12 C14 1.5226(19) n
C12 H12 0.9800 n
C13 H13A 0.9600 n
C13 H13B 0.9600 n
C13 H13C 0.9600 n
C14 H14A 0.9600 n
C14 H14B 0.9600 n
C14 H14C 0.9600 n
C15 O2 1.2295(15) n
C15 N3 1.3469(16) n
N3 C20 1.4660(15) n
N3 C16 1.4660(16) n
C16 C17 1.5242(18) n
C16 H16A 0.9700 n
C16 H16B 0.9700 n
C17 C18 1.5165(19) n
C17 C19 1.521(2) n
C17 H17 0.9800 n
C18 H18A 0.9600 n
C18 H18B 0.9600 n
C18 H18C 0.9600 n
C19 H19A 0.9600 n
C19 H19B 0.9600 n
C19 H19C 0.9600 n
C20 C21 1.5276(17) n
C20 H20A 0.9700 n
C20 H20B 0.9700 n
C21 C23 1.5172(18) n
C21 C22 1.5225(18) n
C21 H21 0.9800 n
C22 H22A 0.9600 n
C22 H22B 0.9600 n
C22 H22C 0.9600 n
C23 H23A 0.9600 n
C23 H23B 0.9600 n
C23 H23C 0.9600 n

loop_
_geom_hbond_atom_site_label_D
_geom_hbond_atom_site_label_H
_geom_hbond_atom_site_label_A
_geom_hbond_site_symmetry_A
_geom_hbond_distance_DH
_geom_hbond_distance_HA
_geom_hbond_distance_DA
_geom_hbond_angle_DHA
C7 H7A O2 1_455 0.97 2.57 3.5226(15) 166
C11 H11A O1 4_566 0.97 2.55 3.4790(15) 160

loop_
_cod_related_entry_id
_cod_related_entry_database
_cod_related_entry_code
1 ChemSpider 3367550
